data_2102067
loop_
_publ_author_name
'Kaduk, James A.'

_publ_section_title
;
 Terephthalate salts: salts of monopositive cations
;
_journal_issue 3
_journal_name_full 'Acta Crystallographica Section B'
_journal_page_first 474
_journal_page_last 485
_journal_paper_doi 10.1107/S0108768199014718
_journal_volume 56
_journal_year 2000
_chemical_formula_sum 'C8 H4 Li2 O4'
_space_group_IT_number 14
_symmetry_cell_setting monoclinic
_symmetry_space_group_name_Hall '-P 2ybc'
_symmetry_space_group_name_H-M 'P 1 21/c 1'
_cell_angle_alpha 90.0
_cell_angle_beta 93.1555(4)
_cell_angle_gamma 90.0
_cell_formula_units_Z 4
_cell_length_a 8.35918(5)
_cell_length_b 5.13212(3)
_cell_length_c 8.48489(5)
_computing_structure_refinement GSAS
_diffrn_radiation_wavelength 1.149681
_refine_ls_goodness_of_fit_all 1.42
_refine_ls_number_parameters 44
_refine_ls_number_restraints 8
_refine_ls_shift/esd_max .07
_refine_ls_shift/esd_mean .01
_reflns_number_observed 214
_cod_data_source_file bk0069.cif
_cod_original_sg_symbol_H-M 'P 21/c'
_cod_database_code 2102067

loop_
_symmetry_equiv_pos_as_xyz
+x,+y,+z
-x,+y+1/2,-z+1/2
-x,-y,-z
+x,-y+1/2,+z+1/2

loop_
_atom_site_label
_atom_site_fract_x
_atom_site_fract_y
_atom_site_fract_z
_atom_site_U_iso_or_equiv
_atom_site_thermal_displace_type
_atom_site_occupancy
H5 .1224(4) .2834(5) -.1794(3) .05 Uiso .5
C1 -.15701(9) .0493(5) .0440(3) .0246(8) Uiso .5
C2 -.07238 -.16774 .10623 .0246(8) Uiso .5
C3 .08463 -.21708 .06227 .0246(8) Uiso .5
H2 -.1223 -.2834 .17948 .05 Uiso .5
H3 .1430 -.3668 .10521 .05 Uiso .5
C7 -.3181(3) .1142(6) .1018(4) .0339(7) Uiso 1.0
O8 -.3862(2) -.0445(4) .1902(3) .0339(7) Uiso 1.0
O9 -.3809(3) .3274(4) .0532(3) .0339(7) Uiso 1.0
Li .4878(8) .1136(13) .3556(8) .035(2) Uiso 1.0

loop_
_atom_type_symbol
C
H
O
LI
